data_7118460
loop_
_publ_author_name
'Fang, Wei-Hui'
'Zhang, Lei'
'Zhang, Jian'
'Yang, Guo-Yu'

_publ_section_title
;
 Halogen dependent symmetry change in two series of wheel cluster organic
 frameworks built from La18 tertiary building units.
;
_journal_issue 7
_journal_name_full 'Chemical communications (Cambridge, England)'
_journal_page_first 1455
_journal_page_last 1457
_journal_paper_doi 10.1039/c5cc08702c
_journal_volume 52
_journal_year 2016
_chemical_formula_sum 'C150 H101 Cu4 I3 La6 N12 O39'
_chemical_formula_weight 4163.79
_chemical_name_systematic
; 
 ? 
;
_space_group_IT_number 165
_symmetry_cell_setting trigonal
_symmetry_space_group_name_Hall '-P 3 2"c'
_symmetry_space_group_name_H-M 'P -3 c 1'
_atom_sites_solution_hydrogens geom
_atom_sites_solution_primary direct
_atom_sites_solution_secondary difmap
_audit_creation_method SHELXL-97
_audit_update_record
;
2015-08-06 deposited with the CCDC.
2015-11-27 downloaded from the CCDC.
;
_cell_angle_alpha 90.00
_cell_angle_beta 90.00
_cell_angle_gamma 120.00
_cell_formula_units_Z 2
_cell_length_a 13.0142(3)
_cell_length_b 13.0142(3)
_cell_length_c 51.3233(11)
_cell_measurement_reflns_used 5737
_cell_measurement_temperature 293(2)
_cell_measurement_theta_max 74.4690
_cell_measurement_theta_min 3.8920
_cell_volume 7528.0(3)
_computing_structure_refinement 'SHELXL-97 (Sheldrick, 1997)'
_computing_structure_solution 'SHELXS-97 (Sheldrick, 1990)'
_diffrn_ambient_temperature 293(2)
_diffrn_measured_fraction_theta_full 0.988
_diffrn_measured_fraction_theta_max 0.988
_diffrn_measurement_device_type 'SuperNova, Dual, Cu at zero, Atlas'
_diffrn_radiation_monochromator graphite
_diffrn_radiation_source 'fine-focus sealed tube'
_diffrn_radiation_type CuK\a
_diffrn_radiation_wavelength 1.54178
_diffrn_reflns_av_R_equivalents 0.0702
_diffrn_reflns_av_sigmaI/netI 0.0556
_diffrn_reflns_limit_h_max 14
_diffrn_reflns_limit_h_min -15
_diffrn_reflns_limit_k_max 14
_diffrn_reflns_limit_k_min -14
_diffrn_reflns_limit_l_max 61
_diffrn_reflns_limit_l_min -61
_diffrn_reflns_number 15778
_diffrn_reflns_theta_full 68.46
_diffrn_reflns_theta_max 68.46
_diffrn_reflns_theta_min 3.44
_diffrn_standards_decay_% none
_diffrn_standards_interval_count none
_diffrn_standards_interval_time none
_diffrn_standards_number none
_exptl_absorpt_coefficient_mu 18.950
_exptl_absorpt_correction_T_max 1.00000
_exptl_absorpt_correction_T_min 0.13141
_exptl_absorpt_correction_type multi-scan
_exptl_absorpt_process_details
;
CrysAlisPro, Agilent Technologies,
Version 1.171.37.35 (release 13-08-2014 CrysAlis171 .NET)
(compiled Aug 13 2014,18:06:01)
Empirical absorption correction using spherical harmonics,
 implemented in SCALE3 ABSPACK scaling algorithm.
;
_exptl_crystal_colour YELLOW
_exptl_crystal_density_diffrn 1.837
_exptl_crystal_density_method 'not measured'
_exptl_crystal_description HEXAGONAL
_exptl_crystal_F_000 4027
_exptl_crystal_size_max 0.14
_exptl_crystal_size_mid 0.11
_exptl_crystal_size_min 0.07
_refine_diff_density_max 6.664
_refine_diff_density_min -3.422
_refine_diff_density_rms 0.331
_refine_ls_extinction_method none
_refine_ls_goodness_of_fit_ref 1.055
_refine_ls_hydrogen_treatment mixed
_refine_ls_matrix_type full
_refine_ls_number_parameters 328
_refine_ls_number_reflns 4596
_refine_ls_number_restraints 0
_refine_ls_restrained_S_all 1.055
_refine_ls_R_factor_all 0.1036
_refine_ls_R_factor_gt 0.0955
_refine_ls_shift/su_max 0.000
_refine_ls_shift/su_mean 0.000
_refine_ls_structure_factor_coef Fsqd
_refine_ls_weighting_details 'calc w=1/[\s^2^(Fo^2^)+(0.1433P)^2^+226.4572P] where P=(Fo^2^+2Fc^2^)/3'
_refine_ls_weighting_scheme calc
_refine_ls_wR_factor_gt 0.2446
_refine_ls_wR_factor_ref 0.2509
_reflns_number_gt 4020
_reflns_number_total 4596
_reflns_threshold_expression >2sigma(I)
_cod_data_source_file c5cc08702c2.cif
_cod_data_source_block FJ-27
_cod_original_sg_symbol_H-M P-3c1
_cod_database_code 7118460

loop_
_symmetry_equiv_pos_as_xyz
'x, y, z'
'-y, x-y, z'
'-x+y, -x, z'
'y, x, -z+1/2'
'-x, -x+y, -z+1/2'
'x-y, -y, -z+1/2'
'-x, -y, -z'
'y, -x+y, -z'
'x-y, x, -z'
'-y, -x, z-1/2'
'x, x-y, z-1/2'
'-x+y, y, z-1/2'

loop_
_atom_site_label
_atom_site_type_symbol
_atom_site_fract_x
_atom_site_fract_y
_atom_site_fract_z
_atom_site_U_iso_or_equiv
_atom_site_adp_type
_atom_site_occupancy
_atom_site_symmetry_multiplicity
_atom_site_calc_flag
_atom_site_refinement_flags
La' La 0.467(3) 0.185(3) 0.2354(7) 0.109(18) Uiso 0.10 1 d P
La1 La 0.46567(9) 0.17974(9) 0.235630(18) 0.0086(3) Uani 0.90 1 d P
Cu1 Cu 0.6667 0.3333 0.01721(8) 0.0626(15) Uani 1 3 d S
Cu2 Cu 0.0000 0.0000 0.44711(6) 0.0379(10) Uani 1 3 d S
I1 I 0.6667 0.3333 -0.03229(3) 0.0619(7) Uani 1 3 d S
I2 I 0.0000 0.0000 0.5000 0.0420(7) Uani 1 6 d S
C1 C 0.6484(13) 0.1402(12) 0.1868(2) 0.028(3) Uani 1 1 d .
C2 C 0.5631(15) 0.1292(14) 0.1161(3) 0.035(3) Uani 1 1 d .
H2A H 0.5203 0.1543 0.1061 0.043 Uiso 1 1 calc R
C3 C 0.5660(14) 0.1421(13) 0.1426(3) 0.032(3) Uani 1 1 d .
H3A H 0.5246 0.1753 0.1503 0.038 Uiso 1 1 calc R
C4 C 0.6292(12) 0.1068(12) 0.1583(2) 0.027(3) Uani 1 1 d .
C5 C 0.6855(14) 0.0515(14) 0.1463(3) 0.034(3) Uani 1 1 d .
H5A H 0.7263 0.0243 0.1564 0.041 Uiso 1 1 calc R
C6 C 0.6809(14) 0.0371(14) 0.1197(3) 0.037(4) Uani 1 1 d .
H6A H 0.7171 -0.0016 0.1121 0.045 Uiso 1 1 calc R
C7 C 0.6235(14) 0.0790(14) 0.1042(3) 0.034(3) Uani 1 1 d .
C8 C 0.628(2) 0.163(2) 0.0606(3) 0.070(7) Uani 1 1 d .
H8A H 0.6136 0.2177 0.0694 0.084 Uiso 1 1 calc R
C9 C 0.6314(15) 0.0764(14) 0.0752(3) 0.040(4) Uani 1 1 d .
C10 C 0.641(3) -0.008(3) 0.0615(4) 0.096(10) Uani 1 1 d .
H10A H 0.6398 -0.0711 0.0701 0.115 Uiso 1 1 calc R
C11 C 0.652(4) 0.003(3) 0.0345(4) 0.127(15) Uani 1 1 d .
H11A H 0.6568 -0.0552 0.0248 0.152 Uiso 1 1 calc R
C12 C 0.656(3) 0.098(2) 0.0222(3) 0.084(8) Uani 1 1 d .
H12A H 0.6694 0.1071 0.0044 0.101 Uiso 1 1 calc R
C13 C 0.4149(10) 0.1154(10) 0.2932(2) 0.016(2) Uani 1 1 d .
C14 C 0.4424(14) 0.1660(15) 0.3653(3) 0.043(4) Uani 1 1 d .
H14A H 0.4985 0.2190 0.3770 0.051 Uiso 1 1 calc R
C15 C 0.4677(14) 0.1774(15) 0.3392(3) 0.042(4) Uani 1 1 d .
H15A H 0.5403 0.2392 0.3335 0.050 Uiso 1 1 calc R
C16 C 0.3881(12) 0.0993(12) 0.3211(2) 0.023(3) Uani 1 1 d .
C17 C 0.2790(14) 0.0091(13) 0.3303(3) 0.037(4) Uani 1 1 d .
H17A H 0.2235 -0.0447 0.3186 0.044 Uiso 1 1 calc R
C18 C 0.2526(15) -0.0012(14) 0.3564(3) 0.042(4) Uani 1 1 d .
H18A H 0.1790 -0.0610 0.3621 0.051 Uiso 1 1 calc R
C19 C 0.3351(14) 0.0773(13) 0.3745(2) 0.032(3) Uani 1 1 d .
C20 C 0.2387(18) 0.023(2) 0.4536(3) 0.055(5) Uani 1 1 d .
H20A H 0.2165 0.0082 0.4710 0.066 Uiso 1 1 calc R
C21 C 0.3531(18) 0.053(2) 0.4471(3) 0.060(6) Uani 1 1 d .
H21A H 0.4067 0.0596 0.4599 0.072 Uiso 1 1 calc R
C22 C 0.3866(18) 0.0728(18) 0.4214(3) 0.050(4) Uani 1 1 d .
H22A H 0.4636 0.0938 0.4166 0.059 Uiso 1 1 calc R
C23 C 0.3052(15) 0.0614(14) 0.4026(2) 0.036(4) Uani 1 1 d .
C24 C 0.1915(14) 0.0324(14) 0.4111(3) 0.034(3) Uani 1 1 d .
H24A H 0.1364 0.0257 0.3987 0.041 Uiso 1 1 calc R
C25 C 0.3966(13) 0.3966(13) 0.2500 0.014(3) Uani 1 2 d S
C26 C 0.2747(11) 0.2747(11) 0.2500 0.015(3) Uani 1 2 d S
N1 N 0.6425(18) 0.1757(16) 0.0347(3) 0.066(5) Uani 1 1 d .
N2 N 0.1576(13) 0.0136(13) 0.4363(2) 0.039(3) Uani 1 1 d .
O1 O 0.5767(10) 0.1658(9) 0.19731(17) 0.037(2) Uani 1 1 d .
O1W O 0.0000 0.0000 0.3536(9) 0.059(11) Uiso 0.50 3 d SP
O2 O 0.7346(8) 0.1424(9) 0.19779(16) 0.031(2) Uani 1 1 d .
O3 O 0.4942(8) 0.2117(8) 0.28499(17) 0.028(2) Uani 1 1 d .
O4 O 0.3579(9) 0.0290(8) 0.27703(16) 0.027(2) Uani 1 1 d .
O5 O 0.2809(7) 0.1803(7) 0.2482(2) 0.029(2) Uani 1 1 d .
O6 O 0.4880(7) 0.3904(7) 0.24813(16) 0.0198(18) Uani 1 1 d .
O7 O 0.6667 0.3333 0.2458(3) 0.021(3) Uani 1 3 d S

loop_
_atom_site_aniso_label
_atom_site_aniso_U_11
_atom_site_aniso_U_22
_atom_site_aniso_U_33
_atom_site_aniso_U_23
_atom_site_aniso_U_13
_atom_site_aniso_U_12
La1 0.0099(4) 0.0103(4) 0.0059(4) -0.0001(2) 0.0004(2) 0.0054(3)
Cu1 0.085(2) 0.085(2) 0.018(2) 0.000 0.000 0.0424(12)
Cu2 0.0508(15) 0.0508(15) 0.0121(16) 0.000 0.000 0.0254(8)
I1 0.0830(11) 0.0830(11) 0.0197(9) 0.000 0.000 0.0415(6)
I2 0.0615(11) 0.0615(11) 0.0030(8) 0.000 0.000 0.0308(5)
C1 0.032(8) 0.025(7) 0.018(6) 0.001(5) 0.009(5) 0.007(6)
C2 0.046(9) 0.037(9) 0.027(7) -0.001(6) -0.001(6) 0.024(7)
C3 0.036(8) 0.034(8) 0.028(7) 0.000(6) 0.004(6) 0.020(7)
C4 0.023(7) 0.034(7) 0.017(6) -0.001(5) 0.003(5) 0.009(6)
C5 0.044(9) 0.048(9) 0.019(6) -0.004(6) -0.005(6) 0.030(8)
C6 0.035(8) 0.043(9) 0.028(8) -0.006(6) 0.001(6) 0.015(7)
C7 0.041(9) 0.039(8) 0.018(7) -0.004(6) -0.001(6) 0.017(7)
C8 0.13(2) 0.068(13) 0.021(8) -0.004(8) 0.008(10) 0.058(14)
C9 0.053(10) 0.035(8) 0.020(7) -0.004(6) 0.002(6) 0.014(7)
C10 0.20(3) 0.11(2) 0.028(10) -0.008(11) 0.002(14) 0.12(2)
C11 0.30(5) 0.11(2) 0.025(10) -0.008(12) 0.012(17) 0.15(3)
C12 0.17(3) 0.095(18) 0.010(7) -0.008(9) 0.002(10) 0.081(19)
C13 0.016(6) 0.015(6) 0.023(6) -0.010(4) -0.007(4) 0.011(5)
C14 0.033(8) 0.051(10) 0.018(7) -0.014(6) -0.006(6) 0.001(7)
C15 0.036(9) 0.045(9) 0.021(7) -0.008(6) 0.003(6) 0.002(7)
C16 0.031(7) 0.022(7) 0.018(6) -0.003(5) 0.000(5) 0.014(6)
C17 0.038(8) 0.032(8) 0.014(6) -0.004(5) 0.002(6) -0.001(7)
C18 0.043(9) 0.037(9) 0.020(7) -0.004(6) 0.009(6) 0.000(7)
C19 0.043(9) 0.037(8) 0.013(6) -0.005(5) -0.001(5) 0.018(7)
C20 0.078(13) 0.100(16) 0.012(7) 0.011(8) 0.008(7) 0.062(13)
C21 0.056(11) 0.114(18) 0.016(7) -0.004(8) -0.009(7) 0.048(12)
C22 0.060(11) 0.075(13) 0.023(8) -0.001(7) 0.002(7) 0.041(10)
C23 0.060(10) 0.043(9) 0.014(6) -0.004(6) 0.000(6) 0.032(8)
C24 0.045(9) 0.043(9) 0.011(6) -0.002(5) -0.003(5) 0.020(7)
C25 0.024(7) 0.024(7) 0.009(7) 0.000(3) 0.000(3) 0.023(8)
C26 0.010(5) 0.010(5) 0.014(7) -0.002(3) 0.002(3) -0.003(6)
N1 0.103(15) 0.069(11) 0.026(7) 0.003(7) 0.007(8) 0.044(11)
N2 0.051(8) 0.056(9) 0.016(6) 0.001(5) 0.005(5) 0.030(7)
O1 0.054(7) 0.042(6) 0.018(4) 0.004(4) 0.014(4) 0.026(5)
O2 0.031(5) 0.048(6) 0.015(4) -0.007(4) -0.001(4) 0.021(5)
O3 0.031(5) 0.025(5) 0.019(4) -0.013(4) -0.005(4) 0.007(4)
O4 0.036(5) 0.021(5) 0.015(4) 0.001(3) 0.004(4) 0.008(4)
O5 0.016(5) 0.007(4) 0.058(6) 0.000(4) 0.008(4) 0.001(4)
O6 0.011(4) 0.022(5) 0.025(4) 0.000(3) 0.001(3) 0.008(4)
O7 0.024(5) 0.024(5) 0.015(7) 0.000 0.000 0.012(2)

loop_
_atom_type_symbol
_atom_type_description
_atom_type_scat_dispersion_real
_atom_type_scat_dispersion_imag
_atom_type_scat_source
C C 0.0181 0.0091 'International Tables Vol C Tables 4.2.6.8 and 6.1.1.4'
H H 0.0000 0.0000 'International Tables Vol C Tables 4.2.6.8 and 6.1.1.4'
Cu Cu -1.9646 0.5888 'International Tables Vol C Tables 4.2.6.8 and 6.1.1.4'
I I -0.3257 6.8362 'International Tables Vol C Tables 4.2.6.8 and 6.1.1.4'
La La -1.4094 9.0376 'International Tables Vol C Tables 4.2.6.8 and 6.1.1.4'
N N 0.0311 0.0180 'International Tables Vol C Tables 4.2.6.8 and 6.1.1.4'
O O 0.0492 0.0322 'International Tables Vol C Tables 4.2.6.8 and 6.1.1.4'

loop_
_geom_angle_atom_site_label_1
_geom_angle_atom_site_label_2
_geom_angle_atom_site_label_3
_geom_angle
_geom_angle_site_symmetry_1
_geom_angle_site_symmetry_3
O7 La' O5 127.6(15) . .
O7 La' O2 105.6(14) . 3_665
O5 La' O2 73.2(11) . 3_665
O7 La' O1 79.2(11) . .
O5 La' O1 143.3(16) . .
O2 La' O1 75.4(10) 3_665 .
O7 La' O4 146.4(16) . 6
O5 La' O4 83.8(11) . 6
O2 La' O4 93.9(12) 3_665 6
O1 La' O4 79.7(11) . 6
O7 La' O3 69.5(10) . .
O5 La' O3 78.8(10) . .
O2 La' O3 139.3(16) 3_665 .
O1 La' O3 137.8(15) . .
O4 La' O3 112.1(14) 6 .
O7 La' O6 66.7(9) . .
O5 La' O6 64.0(9) . .
O2 La' O6 70.1(10) 3_665 .
O1 La' O6 121.2(14) . .
O4 La' O6 146.8(16) 6 .
O3 La' O6 71.2(9) . .
O7 La' O6 65.8(9) . 2_655
O5 La' O6 142.8(15) . 2_655
O2 La' O6 141.9(15) 3_665 2_655
O1 La' O6 66.6(9) . 2_655
O4 La' O6 81.9(11) 6 2_655
O3 La' O6 75.0(10) . 2_655
O6 La' O6 128.6(14) . 2_655
O7 La' O4 111.6(13) . .
O5 La' O4 69.2(9) . .
O2 La' O4 138.1(15) 3_665 .
O1 La' O4 129.4(15) . .
O4 La' O4 64.6(9) 6 .
O3 La' O4 47.7(7) . .
O6 La' O4 107.7(12) . .
O6 La' O4 73.6(9) 2_655 .
O7 La' La' 32.4(3) . 3_665
O5 La' La' 104.8(16) . 3_665
O2 La' La' 76.9(12) 3_665 3_665
O1 La' La' 86.0(7) . 3_665
O4 La' La' 164.6(9) 6 3_665
O3 La' La' 82.4(8) . 3_665
O6 La' La' 41.0(10) . 3_665
O6 La' La' 97.6(9) 2_655 3_665
O4 La' La' 130.1(7) . 3_665
O7 La' La' 32.4(3) . 2_655
O5 La' La' 158.9(12) . 2_655
O2 La' La' 113.6(9) 3_665 2_655
O1 La' La' 55.1(10) . 2_655
O4 La' La' 114.6(16) 6 2_655
O3 La' La' 84.3(8) . 2_655
O6 La' La' 98.6(9) . 2_655
O6 La' La' 40.0(10) 2_655 2_655
O4 La' La' 108.2(12) . 2_655
La' La' La' 60.000(5) 3_665 2_655
O7 La' La1 33.0(5) . 3_665
O5 La' La1 104.0(11) . 3_665
O2 La' La1 76.5(9) 3_665 3_665
O1 La' La1 86.6(10) . 3_665
O4 La' La1 165.0(13) 6 3_665
O3 La' La1 82.3(9) . 3_665
O6 La' La1 40.2(5) . 3_665
O6 La' La1 98.3(10) 2_655 3_665
O4 La' La1 130.0(11) . 3_665
La' La' La1 0.8(5) 3_665 3_665
La' La' La1 60.8(5) 2_655 3_665
O7 La1 O4 148.0(2) . 6
O7 La1 O5 125.9(3) . .
O4 La1 O5 84.6(3) 6 .
O7 La1 O1 78.7(4) . .
O4 La1 O1 80.7(3) 6 .
O5 La1 O1 142.9(4) . .
O7 La1 O2 103.7(3) . 3_665
O4 La1 O2 94.2(3) 6 3_665
O5 La1 O2 72.5(3) . 3_665
O1 La1 O2 74.9(3) . 3_665
O7 La1 O3 69.2(4) . .
O4 La1 O3 113.8(3) 6 .
O5 La1 O3 78.7(3) . .
O1 La1 O3 138.3(3) . .
O2 La1 O3 137.4(3) 3_665 .
O7 La1 O6 65.98(19) . 2_655
O4 La1 O6 83.5(3) 6 2_655
O5 La1 O6 144.4(3) . 2_655
O1 La1 O6 67.1(3) . 2_655
O2 La1 O6 141.8(3) 3_665 2_655
O3 La1 O6 75.7(3) . 2_655
O7 La1 O6 65.52(18) . .
O4 La1 O6 146.5(3) 6 .
O5 La1 O6 63.1(3) . .
O1 La1 O6 119.4(3) . .
O2 La1 O6 68.8(3) 3_665 .
O3 La1 O6 70.5(3) . .
O6 La1 O6 127.9(3) 2_655 .
O7 La1 O4 112.1(4) . .
O4 La1 O4 65.8(3) 6 .
O5 La1 O4 69.7(3) . .
O1 La1 O4 131.5(3) . .
O2 La1 O4 138.4(3) 3_665 .
O3 La1 O4 48.2(3) . .
O6 La1 O4 74.8(3) 2_655 .
O6 La1 O4 107.4(3) . .
O7 La1 La' 32.6(5) . 2_655
O4 La1 La' 115.7(5) 6 2_655
O5 La1 La' 157.7(6) . 2_655
O1 La1 La' 55.1(5) . 2_655
O2 La1 La' 112.6(6) 3_665 2_655
O3 La1 La' 84.3(5) . 2_655
O6 La1 La' 39.8(5) 2_655 2_655
O6 La1 La' 97.7(5) . 2_655
O4 La1 La' 109.0(5) . 2_655
O7 La1 La' 31.6(5) . 3_665
O4 La1 La' 164.2(5) 6 3_665
O5 La1 La' 103.2(5) . 3_665
O1 La1 La' 85.0(6) . 3_665
O2 La1 La' 75.6(5) 3_665 3_665
O3 La1 La' 81.4(5) . 3_665
O6 La1 La' 97.0(6) 2_655 3_665
O6 La1 La' 40.4(5) . 3_665
O4 La1 La' 129.6(5) . 3_665
La' La1 La' 59.6(5) 2_655 3_665
O7 La1 La1 32.25(11) . 3_665
O4 La1 La1 164.5(2) 6 3_665
O5 La1 La1 102.45(19) . 3_665
O1 La1 La1 85.6(2) . 3_665
O2 La1 La1 75.3(2) 3_665 3_665
O3 La1 La1 81.3(2) . 3_665
O6 La1 La1 97.75(19) 2_655 3_665
O6 La1 La1 39.61(17) . 3_665
O4 La1 La1 129.47(19) . 3_665
La' La1 La1 60.4(5) 2_655 3_665
La' La1 La1 0.8(5) 3_665 3_665
N1 Cu1 N1 103.2(5) . 2_655
N1 Cu1 N1 103.2(5) . 3_665
N1 Cu1 N1 103.2(5) 2_655 3_665
N1 Cu1 I1 115.2(4) . .
N1 Cu1 I1 115.2(4) 2_655 .
N1 Cu1 I1 115.2(4) 3_665 .
N2 Cu2 N2 112.9(3) 3 2
N2 Cu2 N2 112.9(3) 3 .
N2 Cu2 N2 112.9(3) 2 .
N2 Cu2 I2 105.7(3) 3 .
N2 Cu2 I2 105.7(3) 2 .
N2 Cu2 I2 105.7(3) . .
Cu2 I2 Cu2 180.0 . 7_556
O2 C1 O1 125.4(12) . .
O2 C1 C4 117.7(12) . .
O1 C1 C4 116.9(13) . .
C3 C2 C7 120.5(14) . .
C3 C2 H2A 119.8 . .
C7 C2 H2A 119.8 . .
C2 C3 C4 121.5(14) . .
C2 C3 H3A 119.3 . .
C4 C3 H3A 119.3 . .
C3 C4 C5 117.9(12) . .
C3 C4 C1 120.5(13) . .
C5 C4 C1 121.2(13) . .
C6 C5 C4 120.5(14) . .
C6 C5 H5A 119.8 . .
C4 C5 H5A 119.8 . .
C5 C6 C7 121.0(15) . .
C5 C6 H6A 119.5 . .
C7 C6 H6A 119.5 . .
C6 C7 C2 118.4(13) . .
C6 C7 C9 120.7(14) . .
C2 C7 C9 120.8(14) . .
N1 C8 C9 125.0(18) . .
N1 C8 H8A 117.5 . .
C9 C8 H8A 117.5 . .
C10 C9 C8 116.0(16) . .
C10 C9 C7 124.6(16) . .
C8 C9 C7 119.5(15) . .
C9 C10 C11 119(2) . .
C9 C10 H10A 120.5 . .
C11 C10 H10A 120.5 . .
C12 C11 C10 120(2) . .
C12 C11 H11A 120.0 . .
C10 C11 H11A 120.0 . .
N1 C12 C11 121.7(17) . .
N1 C12 H12A 119.1 . .
C11 C12 H12A 119.1 . .
O3 C13 O4 119.4(11) . .
O3 C13 C16 119.9(10) . .
O4 C13 C16 120.8(11) . .
C15 C14 C19 120.9(13) . .
C15 C14 H14A 119.5 . .
C19 C14 H14A 119.5 . .
C14 C15 C16 121.8(14) . .
C14 C15 H15A 119.1 . .
C16 C15 H15A 119.1 . .
C15 C16 C17 117.4(12) . .
C15 C16 C13 121.0(12) . .
C17 C16 C13 121.5(11) . .
C18 C17 C16 120.8(13) . .
C18 C17 H17A 119.6 . .
C16 C17 H17A 119.6 . .
C17 C18 C19 120.8(14) . .
C17 C18 H18A 119.6 . .
C19 C18 H18A 119.6 . .
C14 C19 C18 118.2(12) . .
C14 C19 C23 122.4(13) . .
C18 C19 C23 119.4(14) . .
N2 C20 C21 123.9(14) . .
N2 C20 H20A 118.1 . .
C21 C20 H20A 118.1 . .
C22 C21 C20 118.8(16) . .
C22 C21 H21A 120.6 . .
C20 C21 H21A 120.6 . .
C21 C22 C23 119.8(17) . .
C21 C22 H22A 120.1 . .
C23 C22 H22A 120.1 . .
C22 C23 C24 117.3(13) . .
C22 C23 C19 122.0(15) . .
C24 C23 C19 120.7(13) . .
N2 C24 C23 123.6(14) . .
N2 C24 H24A 118.2 . .
C23 C24 H24A 118.2 . .
O6 C25 O6 126.7(17) . 4
O6 C25 C26 116.7(8) . .
O6 C25 C26 116.7(8) 4 .
O5 C26 O5 126.4(14) . 4
O5 C26 C25 116.8(7) . .
O5 C26 C25 116.8(7) 4 .
C12 N1 C8 118.1(18) . .
C12 N1 Cu1 122.6(13) . .
C8 N1 Cu1 118.7(14) . .
C20 N2 C24 116.7(14) . .
C20 N2 Cu2 122.7(10) . .
C24 N2 Cu2 119.9(11) . .
C1 O1 La1 152.7(9) . .
C1 O1 La' 153.5(12) . .
La1 O1 La' 1.3(9) . .
C1 O2 La' 114.4(12) . 2_655
C1 O2 La1 115.1(8) . 2_655
La' O2 La1 1.0(8) 2_655 2_655
C13 O3 La1 101.1(7) . .
C13 O3 La' 102.2(11) . .
La1 O3 La' 1.3(8) . .
C13 O4 La1 149.4(8) . 6
C13 O4 La' 149.2(11) . 6
La1 O4 La' 0.7(9) 6 6
C13 O4 La1 90.5(7) . .
La1 O4 La1 111.0(3) 6 .
La' O4 La1 111.6(9) 6 .
C13 O4 La' 89.9(10) . .
La1 O4 La' 111.8(8) 6 .
La' O4 La' 112.4(10) 6 .
La1 O4 La' 0.8(8) . .
C26 O5 La' 121.9(11) . .
C26 O5 La1 123.1(8) . .
La' O5 La1 1.3(9) . .
C25 O6 La' 118.2(12) . .
C25 O6 La1 137.3(9) . 3_665
La' O6 La1 99.9(8) . 3_665
C25 O6 La1 118.0(9) . .
La' O6 La1 0.5(8) . .
La1 O6 La1 100.3(3) 3_665 .
C25 O6 La' 138.3(12) . 3_665
La' O6 La' 99.0(15) . 3_665
La1 O6 La' 1.0(8) 3_665 3_665
La1 O6 La' 99.3(8) . 3_665
La' O7 La' 115.2(6) 2_655 .
La' O7 La' 115.2(6) 2_655 3_665
La' O7 La' 115.2(6) . 3_665
La' O7 La1 1.2(9) 2_655 2_655
La' O7 La1 116.4(9) . 2_655
La' O7 La1 114.3(9) 3_665 2_655
La' O7 La1 114.3(9) 2_655 .
La' O7 La1 1.2(9) . .
La' O7 La1 116.4(9) 3_665 .
La1 O7 La1 115.5(2) 2_655 .
La' O7 La1 116.4(9) 2_655 3_665
La' O7 La1 114.3(9) . 3_665
La' O7 La1 1.2(9) 3_665 3_665
La1 O7 La1 115.5(2) 2_655 3_665
La1 O7 La1 115.5(2) . 3_665

loop_
_geom_bond_atom_site_label_1
_geom_bond_atom_site_label_2
_geom_bond_distance
_geom_bond_site_symmetry_2
La' O7 2.40(4) .
La' O5 2.48(4) .
La' O2 2.50(4) 3_665
La' O1 2.50(4) .
La' O4 2.52(4) 6
La' O3 2.57(4) .
La' O6 2.64(4) .
La' O6 2.69(4) 2_655
La' O4 2.79(4) .
La' La' 4.05(6) 3_665
La' La' 4.05(6) 2_655
La' La1 4.05(4) 3_665
La1 O7 2.425(3) .
La1 O4 2.477(9) 6
La1 O5 2.494(9) .
La1 O1 2.500(9) .
La1 O2 2.534(9) 3_665
La1 O3 2.564(8) .
La1 O6 2.658(8) 2_655
La1 O6 2.686(9) .
La1 O4 2.753(9) .
La1 La' 4.05(4) 2_655
La1 La' 4.10(4) 3_665
La1 La1 4.1022(18) 3_665
Cu1 N1 2.114(17) .
Cu1 N1 2.114(18) 2_655
Cu1 N1 2.114(17) 3_665
Cu1 I1 2.540(4) .
Cu2 N2 2.045(14) 3
Cu2 N2 2.045(14) 2
Cu2 N2 2.045(14) .
Cu2 I2 2.715(3) .
I2 Cu2 2.715(3) 7_556
C1 O2 1.243(18) .
C1 O1 1.259(18) .
C1 C4 1.512(17) .
C2 C3 1.368(19) .
C2 C7 1.39(2) .
C2 H2A 0.9300 .
C3 C4 1.38(2) .
C3 H3A 0.9300 .
C4 C5 1.40(2) .
C5 C6 1.374(19) .
C5 H5A 0.9300 .
C6 C7 1.38(2) .
C6 H6A 0.9300 .
C7 C9 1.495(18) .
C8 N1 1.34(2) .
C8 C9 1.38(3) .
C8 H8A 0.9300 .
C9 C10 1.35(3) .
C10 C11 1.39(3) .
C10 H10A 0.9300 .
C11 C12 1.37(3) .
C11 H11A 0.9300 .
C12 N1 1.28(3) .
C12 H12A 0.9300 .
C13 O3 1.233(16) .
C13 O4 1.291(14) .
C13 C16 1.463(17) .
C14 C15 1.37(2) .
C14 C19 1.38(2) .
C14 H14A 0.9300 .
C15 C16 1.386(19) .
C15 H15A 0.9300 .
C16 C17 1.40(2) .
C17 C18 1.372(19) .
C17 H17A 0.9300 .
C18 C19 1.40(2) .
C18 H18A 0.9300 .
C19 C23 1.480(18) .
C20 N2 1.34(2) .
C20 C21 1.38(3) .
C20 H20A 0.9300 .
C21 C22 1.37(2) .
C21 H21A 0.9300 .
C22 C23 1.39(2) .
C22 H22A 0.9300 .
C23 C24 1.40(2) .
C24 N2 1.350(18) .
C24 H24A 0.9300 .
C25 O6 1.236(11) .
C25 O6 1.236(11) 4
C25 C26 1.59(2) .
C26 O5 1.274(11) .
C26 O5 1.274(11) 4
O2 La' 2.50(4) 2_655
O2 La1 2.534(9) 2_655
O4 La1 2.477(9) 6
O4 La' 2.52(4) 6
O6 La1 2.658(8) 3_665
O6 La' 2.69(4) 3_665
O7 La' 2.40(4) 2_655
O7 La' 2.40(4) 3_665
O7 La1 2.425(3) 2_655
O7 La1 2.425(3) 3_665
